data_4505058
loop_
_publ_author_name
'Bourne, Susan A.'
'Hallale, Oren'
'Koch, Klaus R.'

_publ_section_title
;
 Hydrogen-Bonding Networks in a Bipodal Acyl-thiourea and Its NiII2:2
 Metallamacrocyclic Complex
;
_journal_issue 1
_journal_name_full 'Crystal Growth &amp; Design'
_journal_page_first 307
_journal_paper_doi 10.1021/cg049877q
_journal_volume 5
_journal_year 2005
_chemical_formula_sum 'C81 H86 N17 Ni2 O14 S4'
_chemical_formula_weight 1767.33
_chemical_name_systematic
; 
 cis-[Ni(L-S,O)(pyridine)2]2. pyridine/water solvate 
;
_space_group_IT_number 2
_symmetry_cell_setting triclinic
_symmetry_space_group_name_Hall '-P 1'
_symmetry_space_group_name_H-M 'P -1'
_atom_sites_solution_hydrogens geom
_atom_sites_solution_primary direct
_atom_sites_solution_secondary difmap
_audit_creation_method SHELXL-97
_cell_angle_alpha 97.30(3)
_cell_angle_beta 100.30(3)
_cell_angle_gamma 100.52(3)
_cell_formula_units_Z 1
_cell_length_a 9.4807(19)
_cell_length_b 12.993(3)
_cell_length_c 18.474(4)
_cell_measurement_temperature 173(2)
_cell_volume 2171.2(9)
_computing_structure_refinement 'SHELXL-97 (Sheldrick, 1997)'
_computing_structure_solution 'SHELXS-97 (Sheldrick, 1990)'
_diffrn_ambient_temperature 173(2)
_diffrn_measured_fraction_theta_full 0.995
_diffrn_measured_fraction_theta_max 0.995
_diffrn_measurement_device_type diffractometer
_diffrn_measurement_method 'phi and omega scans'
_diffrn_radiation_monochromator graphite
_diffrn_radiation_source 'fine-focus sealed tube'
_diffrn_radiation_type MoK\a
_diffrn_radiation_wavelength 0.71073
_diffrn_reflns_av_R_equivalents 0.0000
_diffrn_reflns_av_sigmaI/netI 0.0573
_diffrn_reflns_limit_h_max 12
_diffrn_reflns_limit_h_min 0
_diffrn_reflns_limit_k_max 17
_diffrn_reflns_limit_k_min -17
_diffrn_reflns_limit_l_max 24
_diffrn_reflns_limit_l_min -24
_diffrn_reflns_number 11143
_diffrn_reflns_theta_full 28.68
_diffrn_reflns_theta_max 28.68
_diffrn_reflns_theta_min 2.29
_exptl_absorpt_coefficient_mu 0.601
_exptl_absorpt_correction_T_max 0.7533
_exptl_absorpt_correction_T_min 0.7533
_exptl_absorpt_correction_type empirical
_exptl_crystal_colour green
_exptl_crystal_density_diffrn 1.352
_exptl_crystal_density_method 'not measured'
_exptl_crystal_description block
_exptl_crystal_F_000 923
_exptl_crystal_size_max 0.50
_exptl_crystal_size_mid 0.50
_exptl_crystal_size_min 0.50
_refine_diff_density_max 1.004
_refine_diff_density_min -0.827
_refine_diff_density_rms 0.072
_refine_ls_extinction_method none
_refine_ls_goodness_of_fit_ref 1.036
_refine_ls_hydrogen_treatment mixed
_refine_ls_matrix_type full
_refine_ls_number_parameters 538
_refine_ls_number_reflns 11143
_refine_ls_number_restraints 3
_refine_ls_restrained_S_all 1.036
_refine_ls_R_factor_all 0.0890
_refine_ls_R_factor_gt 0.0508
_refine_ls_shift/su_max 0.010
_refine_ls_shift/su_mean 0.003
_refine_ls_structure_factor_coef Fsqd
_refine_ls_weighting_details 'calc w=1/[\s^2^(Fo^2^)+(0.0604P)^2^+1.4724P] where P=(Fo^2^+2Fc^2^)/3'
_refine_ls_weighting_scheme calc
_refine_ls_wR_factor_gt 0.1185
_refine_ls_wR_factor_ref 0.1345
_reflns_number_gt 7637
_reflns_number_total 11143
_reflns_threshold_expression >2sigma(I)
_cod_data_source_file cg049877qsi20040402_093600.cif
_cod_data_source_block 2
_cod_original_cell_volume 2171.1(8)
_cod_original_sg_symbol_H-M P-1
_cod_database_code 4505058

loop_
_symmetry_equiv_pos_as_xyz
'x, y, z'
'-x, -y, -z'

loop_
_atom_site_label
_atom_site_type_symbol
_atom_site_fract_x
_atom_site_fract_y
_atom_site_fract_z
_atom_site_U_iso_or_equiv
_atom_site_adp_type
_atom_site_occupancy
_atom_site_symmetry_multiplicity
_atom_site_calc_flag
_atom_site_refinement_flags
_atom_site_disorder_assembly
_atom_site_disorder_group
Ni1 Ni 0.90692(3) 0.92120(2) 0.679174(16) 0.02252(9) Uani 1 1 d . . .
O1A O 0.98422(19) 0.85230(13) 0.59389(9) 0.0270(4) Uani 1 1 d . . .
C2A C 1.0192(2) 0.76448(18) 0.58348(12) 0.0229(5) Uani 1 1 d . . .
N3A N 1.0474(2) 0.69989(16) 0.63265(11) 0.0290(5) Uani 1 1 d . . .
S4A S 0.86024(7) 0.75244(5) 0.72150(3) 0.02892(14) Uani 1 1 d . . .
N4A N 1.0901(2) 0.66250(17) 0.75018(11) 0.0316(5) Uani 1 1 d . . .
C4A C 1.0089(3) 0.70611(18) 0.69935(13) 0.0259(5) Uani 1 1 d . . .
N5A N 0.7011(2) 0.88745(16) 0.60271(11) 0.0303(5) Uani 1 1 d . . .
C6A C 0.6963(3) 0.9040(3) 0.53280(15) 0.0460(7) Uani 1 1 d . . .
H6A H 0.7851 0.9325 0.5187 0.055 Uiso 1 1 calc R . .
C7A C 0.5670(4) 0.8811(4) 0.48002(19) 0.0731(12) Uani 1 1 d . . .
H7A H 0.5668 0.8947 0.4307 0.088 Uiso 1 1 calc R . .
C8A C 0.4380(4) 0.8383(4) 0.5001(2) 0.0711(12) Uani 1 1 d . . .
H8A H 0.3481 0.8207 0.4644 0.085 Uiso 1 1 calc R . .
C9A C 0.4417(3) 0.8216(3) 0.57154(18) 0.0539(9) Uani 1 1 d . . .
H9A H 0.3543 0.7930 0.5868 0.065 Uiso 1 1 calc R . .
C10A C 0.5746(3) 0.8471(2) 0.62133(16) 0.0396(6) Uani 1 1 d . . .
H10A H 0.5767 0.8355 0.6712 0.048 Uiso 1 1 calc R . .
C11A C 1.0402(2) 0.72824(18) 0.50622(12) 0.0232(5) Uani 1 1 d . . .
C15A C 1.0794(3) 0.5962(2) 0.41191(15) 0.0390(7) Uani 1 1 d . . .
H15A H 1.0958 0.5273 0.3974 0.047 Uiso 1 1 calc R . .
C16A C 1.0689(3) 0.62886(19) 0.48508(14) 0.0316(6) Uani 1 1 d . . .
H16A H 1.0815 0.5830 0.5208 0.038 Uiso 1 1 calc R . .
C41A C 1.2126(3) 0.6165(2) 0.73205(15) 0.0385(6) Uani 1 1 d . . .
H412 H 1.1867 0.5809 0.6794 0.046 Uiso 1 1 calc R . .
H411 H 1.2299 0.5624 0.7639 0.046 Uiso 1 1 calc R . .
O42A O 1.4671(2) 0.6555(2) 0.72625(13) 0.0633(7) Uani 1 1 d . . .
H42A H 1.4455 0.6263 0.6813 0.076 Uiso 1 1 calc R . .
C42A C 1.3504(3) 0.7005(3) 0.74391(18) 0.0477(7) Uani 1 1 d . . .
H422 H 1.3333 0.7546 0.7121 0.057 Uiso 1 1 calc R . .
H421 H 1.3767 0.7360 0.7966 0.057 Uiso 1 1 calc R . .
C43A C 1.0677(3) 0.6635(2) 0.82673(13) 0.0349(6) Uani 1 1 d . . .
H431 H 1.0256 0.7253 0.8415 0.042 Uiso 1 1 calc R . .
H432 H 1.1636 0.6713 0.8609 0.042 Uiso 1 1 calc R . .
O44A O 0.9518(3) 0.5635(2) 0.91000(12) 0.0533(6) Uani 1 1 d . . .
C44A C 0.9663(4) 0.5628(2) 0.83425(16) 0.0448(7) Uani 1 1 d . . .
H441 H 0.8687 0.5566 0.8021 0.054 Uiso 1 1 calc R . .
H442 H 1.0060 0.5006 0.8174 0.054 Uiso 1 1 calc R . .
H44A H 1.041(5) 0.560(3) 0.937(2) 0.086(14) Uiso 1 1 d . . .
O1B O 0.9505(2) 1.06051(13) 0.64023(9) 0.0297(4) Uani 1 1 d . . .
C2B C 0.9522(3) 1.15300(18) 0.66987(12) 0.0237(5) Uani 1 1 d . . .
N3B N 0.9560(2) 1.19078(16) 0.74078(10) 0.0285(5) Uani 1 1 d . . .
S4B S 0.81217(7) 1.00650(5) 0.77600(3) 0.03028(15) Uani 1 1 d . . .
N4B N 0.9756(2) 1.18050(17) 0.86376(11) 0.0313(5) Uani 1 1 d . A .
C4B C 0.9239(3) 1.13091(19) 0.79258(12) 0.0254(5) Uani 1 1 d . . .
N5B N 1.1281(2) 0.96144(17) 0.74042(11) 0.0301(5) Uani 1 1 d . . .
C6B C 1.2349(3) 0.9953(2) 0.70477(17) 0.0426(7) Uani 1 1 d . . .
H6B H 1.2080 1.0064 0.6548 0.051 Uiso 1 1 calc R . .
C7B C 1.3808(3) 1.0146(3) 0.7371(2) 0.0565(9) Uani 1 1 d . . .
H7B H 1.4529 1.0382 0.7097 0.068 Uiso 1 1 calc R . .
C8B C 1.4216(4) 0.9997(3) 0.8089(2) 0.0640(10) Uani 1 1 d . . .
H8B H 1.5224 1.0124 0.8323 0.077 Uiso 1 1 calc R . .
C9B C 1.3141(4) 0.9659(3) 0.84698(18) 0.0543(8) Uani 1 1 d . . .
H9B H 1.3393 0.9548 0.8971 0.065 Uiso 1 1 calc R . .
C10B C 1.1691(3) 0.9483(2) 0.81094(15) 0.0361(6) Uani 1 1 d . . .
H10B H 1.0952 0.9260 0.8376 0.043 Uiso 1 1 calc R . .
C11B C 0.9548(3) 1.23371(18) 0.61826(12) 0.0241(5) Uani 1 1 d . . .
C12B C 0.9692(2) 1.20322(18) 0.54561(12) 0.0234(5) Uani 1 1 d . . .
H12B H 0.9857 1.1344 0.5311 0.028 Uiso 1 1 calc R . .
C16B C 0.9341(3) 1.3358(2) 0.63976(14) 0.0333(6) Uani 1 1 d . . .
H16B H 0.9292 1.3588 0.6900 0.040 Uiso 1 1 calc R . .
C41B C 1.0570(3) 1.2916(2) 0.87989(14) 0.0355(6) Uani 1 1 d . A .
H413 H 1.0480 1.3249 0.9296 0.043 Uiso 1 1 calc R . .
H414 H 1.0142 1.3315 0.8424 0.043 Uiso 1 1 calc R . .
O42B O 1.2879(3) 1.40679(18) 0.89600(14) 0.0636(7) Uani 1 1 d . A 1
H42B H 1.3584 1.4165 0.8741 0.076 Uiso 1 1 calc R A 1
C42B C 1.2148(3) 1.2975(3) 0.8783(2) 0.0532(8) Uani 1 1 d . . .
H423 H 1.2583 1.2571 0.9153 0.064 Uiso 1 1 calc R A 1
H424 H 1.2252 1.2665 0.8283 0.064 Uiso 1 1 calc R A 1
C43B C 0.9586(3) 1.1285(2) 0.92852(14) 0.0423(7) Uani 1 1 d . . .
H433 H 1.0452 1.1560 0.9697 0.051 Uiso 1 1 calc R B 1
H434 H 0.9485 1.0509 0.9151 0.051 Uiso 1 1 calc R B 1
O44B O 0.7976(4) 1.0946(3) 1.0136(2) 0.0641(13) Uiso 0.687(7) 1 d P C 1
C44B C 0.8134(7) 1.1544(4) 0.9536(3) 0.0501(14) Uiso 0.687(7) 1 d P C 1
O45B O 0.7174(10) 1.1097(7) 0.9419(5) 0.062(3) Uiso 0.313(7) 1 d P C 2
C45B C 0.8659(11) 1.1509(7) 0.9736(5) 0.028(2) Uiso 0.313(7) 1 d P C 2
N1G N 0.6534(3) 0.8788(2) 0.94783(19) 0.0647(8) Uani 1 1 d . . .
C2G C 0.7107(4) 0.8135(3) 0.90684(19) 0.0559(9) Uani 1 1 d . . .
H2G H 0.7871 0.8437 0.8840 0.067 Uiso 1 1 calc R . .
C3G C 0.6684(4) 0.7070(3) 0.8951(2) 0.0641(10) Uani 1 1 d . . .
H3G H 0.7166 0.6639 0.8667 0.077 Uiso 1 1 calc R . .
C4G C 0.5540(4) 0.6618(3) 0.9252(2) 0.0676(11) Uani 1 1 d . . .
H4G H 0.5218 0.5869 0.9185 0.081 Uiso 1 1 calc R . .
C5G C 0.4871(4) 0.7291(3) 0.96581(18) 0.0576(9) Uani 1 1 d . . .
H5G H 0.4055 0.7014 0.9860 0.069 Uiso 1 1 calc R . .
C6G C 0.5409(4) 0.8348(3) 0.9759(2) 0.0575(9) Uani 1 1 d . . .
H6G H 0.4962 0.8804 1.0045 0.069 Uiso 1 1 calc R . .
N7G N 1.4512(7) 0.5458(5) 0.5814(4) 0.0553(15) Uiso 0.50 1 d P . 1
C8G C 1.5780(9) 0.5741(5) 0.5572(4) 0.0414(15) Uiso 0.50 1 d P . 1
C9G C 1.6063(10) 0.5268(7) 0.4906(5) 0.065(2) Uiso 0.50 1 d P . 1
C10G C 1.4918(14) 0.4480(8) 0.4445(5) 0.070(2) Uiso 0.50 1 d P . 1
C11G C 1.3632(10) 0.4203(7) 0.4717(6) 0.066(2) Uiso 0.50 1 d P . 1
C12G C 1.3448(9) 0.4666(7) 0.5387(5) 0.065(2) Uiso 0.50 1 d P . 1
N13G N 1.5073(11) 1.3945(6) 0.8145(4) 0.0624(18) Uiso 0.532(8) 1 d P D 1
C14G C 1.5064(11) 1.4152(8) 0.7468(5) 0.086(3) Uiso 0.532(8) 1 d P D 1
H14G H 1.4646 1.4727 0.7328 0.104 Uiso 0.532(8) 1 calc PR D 1
C15G C 1.5646(10) 1.3567(8) 0.6932(5) 0.076(3) Uiso 0.532(8) 1 d P D 1
H15G H 1.5573 1.3699 0.6433 0.092 Uiso 0.532(8) 1 calc PR D 1
C16G C 1.6320(8) 1.2797(6) 0.7190(5) 0.0491(18) Uiso 0.532(8) 1 d P D 1
H16G H 1.6758 1.2387 0.6866 0.059 Uiso 0.532(8) 1 calc PR D 1
C17G C 1.6372(8) 1.2613(6) 0.7893(4) 0.0576(19) Uiso 0.532(8) 1 d P D 1
H17G H 1.6845 1.2080 0.8067 0.069 Uiso 0.532(8) 1 calc PR D 1
C18G C 1.5759(9) 1.3181(8) 0.8336(5) 0.066(2) Uiso 0.532(8) 1 d P D 1
H18G H 1.5808 1.3035 0.8830 0.079 Uiso 0.532(8) 1 calc PR D 1
N19G N 1.4473(10) 1.3876(6) 0.7939(5) 0.060(2) Uiso 0.468(8) 1 d P D 2
C20G C 1.3986(13) 1.3658(9) 0.7222(6) 0.086(3) Uiso 0.468(8) 1 d P D 2
H20G H 1.3106 1.3873 0.7032 0.104 Uiso 0.468(8) 1 calc PR D 2
C21G C 1.4616(13) 1.3153(8) 0.6720(6) 0.084(3) Uiso 0.468(8) 1 d P D 2
H21G H 1.4155 1.2990 0.6207 0.101 Uiso 0.468(8) 1 calc PR D 2
C22G C 1.5850(15) 1.2899(11) 0.6949(8) 0.090(4) Uiso 0.468(8) 1 d P D 2
H22G H 1.6320 1.2576 0.6596 0.108 Uiso 0.468(8) 1 calc PR D 2
C23G C 1.6511(12) 1.3086(10) 0.7702(7) 0.086(3) Uiso 0.468(8) 1 d P D 2
H23G H 1.7412 1.2887 0.7875 0.103 Uiso 0.468(8) 1 calc PR D 2
C24G C 1.5728(12) 1.3615(10) 0.8221(6) 0.072(3) Uiso 0.468(8) 1 d P D 2
H24G H 1.6117 1.3764 0.8743 0.086 Uiso 0.468(8) 1 calc PR D 2
O1W O 1.2078(3) 1.54461(18) 0.99879(13) 0.0482(5) Uani 1 1 d D . .
H1W H 1.243(6) 1.491(4) 0.970(3) 0.13(2) Uiso 1 1 d D . .
H2W H 1.183(4) 1.511(3) 1.0305(19) 0.059(11) Uiso 1 1 d D . .

loop_
_atom_site_aniso_label
_atom_site_aniso_U_11
_atom_site_aniso_U_22
_atom_site_aniso_U_33
_atom_site_aniso_U_23
_atom_site_aniso_U_13
_atom_site_aniso_U_12
Ni1 0.02775(17) 0.02334(16) 0.01759(15) 0.00553(11) 0.00649(11) 0.00501(12)
O1A 0.0398(10) 0.0261(9) 0.0212(8) 0.0095(7) 0.0118(7) 0.0130(7)
C2A 0.0247(12) 0.0247(12) 0.0196(11) 0.0060(9) 0.0039(9) 0.0051(9)
N3A 0.0432(12) 0.0291(11) 0.0203(10) 0.0093(8) 0.0103(9) 0.0146(9)
S4A 0.0323(3) 0.0304(3) 0.0285(3) 0.0128(3) 0.0114(2) 0.0074(3)
N4A 0.0417(12) 0.0391(12) 0.0222(10) 0.0149(9) 0.0129(9) 0.0168(10)
C4A 0.0338(13) 0.0237(12) 0.0222(11) 0.0076(9) 0.0072(10) 0.0070(10)
N5A 0.0341(12) 0.0293(11) 0.0274(11) 0.0040(9) 0.0033(9) 0.0100(9)
C6A 0.0456(17) 0.065(2) 0.0294(14) 0.0155(14) 0.0045(12) 0.0139(15)
C7A 0.055(2) 0.129(4) 0.0345(18) 0.024(2) -0.0025(16) 0.021(2)
C8A 0.043(2) 0.119(3) 0.0426(19) 0.006(2) -0.0095(15) 0.017(2)
C9A 0.0332(16) 0.076(2) 0.0455(18) 0.0000(16) 0.0026(13) 0.0047(15)
C10A 0.0364(15) 0.0472(17) 0.0327(14) 0.0038(12) 0.0055(11) 0.0057(13)
C11A 0.0266(12) 0.0245(11) 0.0188(11) 0.0051(9) 0.0051(9) 0.0049(9)
C15A 0.068(2) 0.0234(13) 0.0280(13) 0.0045(10) 0.0128(13) 0.0144(13)
C16A 0.0494(16) 0.0245(12) 0.0241(12) 0.0098(10) 0.0094(11) 0.0104(11)
C41A 0.0500(17) 0.0467(16) 0.0291(13) 0.0166(12) 0.0130(12) 0.0244(14)
O42A 0.0495(13) 0.0950(19) 0.0478(13) 0.0002(13) 0.0135(11) 0.0260(13)
C42A 0.0487(18) 0.059(2) 0.0415(17) 0.0158(15) 0.0139(14) 0.0179(15)
C43A 0.0489(16) 0.0438(15) 0.0199(12) 0.0155(11) 0.0118(11) 0.0185(13)
O44A 0.0652(15) 0.0721(16) 0.0415(12) 0.0352(11) 0.0290(11) 0.0270(13)
C44A 0.065(2) 0.0441(16) 0.0343(15) 0.0205(13) 0.0199(14) 0.0159(15)
O1B 0.0471(11) 0.0249(9) 0.0216(8) 0.0069(7) 0.0147(7) 0.0095(8)
C2B 0.0270(12) 0.0245(12) 0.0193(11) 0.0040(9) 0.0045(9) 0.0044(9)
N3B 0.0398(12) 0.0284(11) 0.0169(9) 0.0048(8) 0.0067(8) 0.0044(9)
S4B 0.0360(3) 0.0291(3) 0.0242(3) 0.0010(2) 0.0133(3) -0.0017(3)
N4B 0.0411(12) 0.0317(11) 0.0166(9) 0.0038(8) 0.0050(8) -0.0028(9)
C4B 0.0299(13) 0.0277(12) 0.0197(11) 0.0043(9) 0.0074(9) 0.0069(10)
N5B 0.0304(11) 0.0331(11) 0.0255(11) 0.0059(9) 0.0060(9) 0.0022(9)
C6B 0.0342(15) 0.0514(18) 0.0415(16) 0.0125(13) 0.0131(12) -0.0014(13)
C7B 0.0349(17) 0.068(2) 0.061(2) 0.0069(17) 0.0156(15) -0.0044(15)
C8B 0.0282(17) 0.082(3) 0.069(2) 0.005(2) -0.0025(15) -0.0042(16)
C9B 0.0486(19) 0.066(2) 0.0386(17) 0.0072(15) -0.0077(14) 0.0045(16)
C10B 0.0360(15) 0.0396(15) 0.0290(13) 0.0061(11) 0.0024(11) 0.0021(12)
C11B 0.0283(12) 0.0228(11) 0.0205(11) 0.0042(9) 0.0040(9) 0.0039(9)
C12B 0.0267(12) 0.0228(11) 0.0205(11) 0.0034(9) 0.0053(9) 0.0045(9)
C16B 0.0520(16) 0.0271(13) 0.0217(12) 0.0029(10) 0.0111(11) 0.0075(12)
C41B 0.0478(16) 0.0326(14) 0.0241(12) 0.0002(10) 0.0104(11) 0.0035(12)
O42B 0.0614(16) 0.0459(13) 0.0718(16) -0.0185(11) 0.0349(13) -0.0200(11)
C42B 0.0458(18) 0.0428(17) 0.063(2) -0.0015(15) 0.0076(15) 0.0007(14)
C43B 0.0578(19) 0.0443(16) 0.0185(12) 0.0088(11) 0.0065(12) -0.0066(14)
N1G 0.065(2) 0.0589(18) 0.075(2) 0.0283(16) 0.0203(17) 0.0090(15)
C2G 0.0462(19) 0.078(3) 0.0453(19) 0.0194(18) 0.0154(15) 0.0057(18)
C3G 0.059(2) 0.075(3) 0.054(2) -0.0077(19) 0.0098(17) 0.017(2)
C4G 0.077(3) 0.044(2) 0.066(2) 0.0031(17) -0.003(2) -0.0076(18)
C5G 0.0386(18) 0.083(3) 0.0439(18) 0.0205(18) 0.0039(14) -0.0077(17)
C6G 0.057(2) 0.065(2) 0.056(2) 0.0109(17) 0.0152(17) 0.0232(18)
O1W 0.0561(14) 0.0459(13) 0.0429(12) 0.0122(11) 0.0179(11) 0.0006(11)

loop_
_atom_type_symbol
_atom_type_description
_atom_type_scat_dispersion_real
_atom_type_scat_dispersion_imag
_atom_type_scat_source
C C 0.0033 0.0016 'International Tables Vol C Tables 4.2.6.8 and 6.1.1.4'
H H 0.0000 0.0000 'International Tables Vol C Tables 4.2.6.8 and 6.1.1.4'
N N 0.0061 0.0033 'International Tables Vol C Tables 4.2.6.8 and 6.1.1.4'
O O 0.0106 0.0060 'International Tables Vol C Tables 4.2.6.8 and 6.1.1.4'
S S 0.1246 0.1234 'International Tables Vol C Tables 4.2.6.8 and 6.1.1.4'
Ni Ni 0.3393 1.1124 'International Tables Vol C Tables 4.2.6.8 and 6.1.1.4'

loop_
_geom_angle_atom_site_label_1
_geom_angle_atom_site_label_2
_geom_angle_atom_site_label_3
_geom_angle
_geom_angle_site_symmetry_1
_geom_angle_site_symmetry_3
O1A Ni1 O1B 88.15(7) . .
O1A Ni1 N5A 85.83(8) . .
O1B Ni1 N5A 86.93(8) . .
O1A Ni1 N5B 86.89(8) . .
O1B Ni1 N5B 86.82(8) . .
N5A Ni1 N5B 170.55(8) . .
O1A Ni1 S4B 177.68(5) . .
O1B Ni1 S4B 89.97(5) . .
N5A Ni1 S4B 92.72(6) . .
N5B Ni1 S4B 94.35(7) . .
O1A Ni1 S4A 89.41(5) . .
O1B Ni1 S4A 177.55(5) . .
N5A Ni1 S4A 93.18(7) . .
N5B Ni1 S4A 92.77(7) . .
S4B Ni1 S4A 92.48(3) . .
C2A O1A Ni1 130.51(15) . .
O1A C2A N3A 128.8(2) . .
O1A C2A C11A 116.0(2) . .
N3A C2A C11A 115.2(2) . .
C2A N3A C4A 124.5(2) . .
C4A S4A Ni1 98.40(8) . .
C4A N4A C43A 122.8(2) . .
C4A N4A C41A 120.9(2) . .
C43A N4A C41A 116.2(2) . .
N3A C4A N4A 114.5(2) . .
N3A C4A S4A 126.18(19) . .
N4A C4A S4A 119.08(18) . .
C6A N5A C10A 117.8(2) . .
C6A N5A Ni1 119.50(19) . .
C10A N5A Ni1 122.72(18) . .
N5A C6A C7A 122.4(3) . .
C6A C7A C8A 119.0(3) . .
C9A C8A C7A 119.0(3) . .
C8A C9A C10A 118.7(3) . .
N5A C10A C9A 123.1(3) . .
C16A C11A C12B 119.0(2) . 2_776
C16A C11A C2A 122.2(2) . .
C12B C11A C2A 118.7(2) 2_776 .
C16B C15A C16A 120.0(2) 2_776 .
C11A C16A C15A 120.4(2) . .
N4A C41A C42A 111.2(2) . .
O42A C42A C41A 110.7(3) . .
N4A C43A C44A 111.7(2) . .
O44A C44A C43A 110.6(2) . .
C2B O1B Ni1 130.06(15) . .
O1B C2B N3B 129.4(2) . .
O1B C2B C11B 115.2(2) . .
N3B C2B C11B 115.4(2) . .
C2B N3B C4B 124.9(2) . .
C4B S4B Ni1 100.37(9) . .
C4B N4B C43B 123.3(2) . .
C4B N4B C41B 120.4(2) . .
C43B N4B C41B 116.3(2) . .
N3B C4B N4B 114.4(2) . .
N3B C4B S4B 126.38(18) . .
N4B C4B S4B 118.89(18) . .
C10B N5B C6B 117.1(2) . .
C10B N5B Ni1 124.23(18) . .
C6B N5B Ni1 118.48(18) . .
N5B C6B C7B 123.1(3) . .
C8B C7B C6B 119.3(3) . .
C7B C8B C9B 118.8(3) . .
C8B C9B C10B 118.8(3) . .
N5B C10B C9B 122.9(3) . .
C12B C11B C16B 119.1(2) . .
C12B C11B C2B 118.7(2) . .
C16B C11B C2B 122.0(2) . .
C11B C12B C11A 121.1(2) . 2_776
C15A C16B C11B 120.2(2) 2_776 .
N4B C41B C42B 110.8(2) . .
O42B C42B C41B 107.9(3) . .
C45B C43B N4B 122.9(5) . .
C45B C43B C44B 20.4(4) . .
N4B C43B C44B 106.9(3) . .
O44B C44B C43B 103.9(4) . .
C43B C45B O45B 114.1(7) . .
C2G N1G C6G 116.6(3) . .
N1G C2G C3G 124.4(3) . .
C2G C3G C4G 118.7(4) . .
C3G C4G C5G 118.0(3) . .
C6G C5G C4G 118.4(3) . .
N1G C6G C5G 123.7(3) . .
C10G N7G C12G 100.7(12) 2_866 .
C10G N7G C8G 18.4(9) 2_866 .
C12G N7G C8G 118.4(7) . .
C10G N7G C9G 69.4(10) 2_866 2_866
C12G N7G C9G 31.4(4) . 2_866
C8G N7G C9G 87.5(6) . 2_866
C10G C8G C11G 137.9(17) 2_866 2_866
C10G C8G N7G 21.9(11) 2_866 .
C11G C8G N7G 159.8(11) 2_866 .
C10G C8G C9G 103.2(13) 2_866 .
C11G C8G C9G 36.7(8) 2_866 .
N7G C8G C9G 124.3(8) . .
C10G C8G C9G 27.6(11) 2_866 2_866
C11G C8G C9G 111.3(9) 2_866 2_866
N7G C8G C9G 48.8(5) . 2_866
C9G C8G C9G 75.7(6) . 2_866
C12G C9G C11G 110.2(16) 2_866 2_866
C12G C9G C8G 144.7(14) 2_866 .
C11G C9G C8G 34.7(8) 2_866 .
C12G C9G C10G 96.4(13) 2_866 .
C11G C9G C10G 150.1(13) 2_866 .
C8G C9G C10G 116.9(8) . .
C12G C9G N7G 65.2(10) 2_866 2_866
C11G C9G N7G 168.7(12) 2_866 2_866
C8G C9G N7G 147.8(8) . 2_866
C10G C9G N7G 31.3(5) . 2_866
C12G C9G C10G 162.9(13) 2_866 2_866
C11G C9G C10G 56.8(9) 2_866 2_866
C8G C9G C10G 22.7(4) . 2_866
C10G C9G C10G 94.2(8) . 2_866
N7G C9G C10G 125.1(8) 2_866 2_866
C12G C9G C8G 108.4(12) 2_866 2_866
C11G C9G C8G 137.6(11) 2_866 2_866
C8G C9G C8G 104.3(6) . 2_866
C10G C9G C8G 12.6(5) . 2_866
N7G C9G C8G 43.7(4) 2_866 2_866
C10G C9G C8G 81.6(5) 2_866 2_866
C8G C10G N7G 139.7(19) 2_866 2_866
C8G C10G C11G 23.6(10) 2_866 .
N7G C10G C11G 163.3(15) 2_866 .
C8G C10G C9G 139.8(16) 2_866 .
N7G C10G C9G 79.2(12) 2_866 .
C11G C10G C9G 117.1(9) . .
C8G C10G C9G 54.1(11) 2_866 2_866
N7G C10G C9G 162.8(14) 2_866 2_866
C11G C10G C9G 31.6(4) . 2_866
C9G C10G C9G 85.8(8) . 2_866
C8G C10G C12G 164.1(15) 2_866 2_866
N7G C10G C12G 52.1(10) 2_866 2_866
C11G C10G C12G 143.9(9) . 2_866
C9G C10G C12G 27.2(5) . 2_866
C9G C10G C12G 112.3(8) 2_866 2_866
C8G C11G C9G 108.6(14) 2_866 2_866
C8G C11G C12G 140.8(12) 2_866 .
C9G C11G C12G 32.4(8) 2_866 .
C8G C11G C10G 18.5(7) 2_866 .
C9G C11G C10G 91.6(10) 2_866 .
C12G C11G C10G 123.1(9) . .
C9G C12G N7G 83.5(11) 2_866 .
C9G C12G C11G 37.4(9) 2_866 .
N7G C12G C11G 120.1(8) . .
C9G C12G C10G 56.4(10) 2_866 2_866
N7G C12G C10G 27.2(4) . 2_866
C11G C12G C10G 92.9(8) . 2_866
C14G N13G C18G 116.2(8) . .
N13G C14G C15G 123.8(9) . .
C16G C15G C14G 114.7(8) . .
C17G C16G C15G 121.1(8) . .
C18G C17G C16G 119.0(8) . .
C17G C18G N13G 125.0(8) . .
C20G N19G C24G 118.5(9) . .
N19G C20G C21G 126.0(11) . .
C22G C21G C20G 119.0(12) . .
C21G C22G C23G 121.5(13) . .
C22G C23G C24G 116.2(11) . .
N19G C24G C23G 118.7(10) . .

loop_
_geom_bond_atom_site_label_1
_geom_bond_atom_site_label_2
_geom_bond_distance
_geom_bond_site_symmetry_2
Ni1 O1A 2.0285(17) .
Ni1 O1B 2.0319(17) .
Ni1 N5A 2.131(2) .
Ni1 N5B 2.133(2) .
Ni1 S4B 2.3810(9) .
Ni1 S4A 2.4126(9) .
O1A C2A 1.247(3) .
C2A N3A 1.338(3) .
C2A C11A 1.505(3) .
N3A C4A 1.343(3) .
S4A C4A 1.724(3) .
N4A C4A 1.353(3) .
N4A C43A 1.466(3) .
N4A C41A 1.469(3) .
N5A C6A 1.330(3) .
N5A C10A 1.340(3) .
C6A C7A 1.381(4) .
C7A C8A 1.381(5) .
C8A C9A 1.361(5) .
C9A C10A 1.378(4) .
C11A C16A 1.390(3) .
C11A C12B 1.390(3) 2_776
C15A C16B 1.385(4) 2_776
C15A C16A 1.391(4) .
C41A C42A 1.504(4) .
O42A C42A 1.410(4) .
C43A C44A 1.513(4) .
O44A C44A 1.429(3) .
O1B C2B 1.252(3) .
C2B N3B 1.331(3) .
C2B C11B 1.504(3) .
N3B C4B 1.349(3) .
S4B C4B 1.721(3) .
N4B C4B 1.350(3) .
N4B C43B 1.466(3) .
N4B C41B 1.474(3) .
N5B C10B 1.333(3) .
N5B C6B 1.343(3) .
C6B C7B 1.368(4) .
C7B C8B 1.363(5) .
C8B C9B 1.378(5) .
C9B C10B 1.380(4) .
C11B C12B 1.388(3) .
C11B C16B 1.395(3) .
C12B C11A 1.390(3) 2_776
C16B C15A 1.385(4) 2_776
C41B C42B 1.489(4) .
O42B C42B 1.430(4) .
C43B C45B 1.359(9) .
C43B C44B 1.606(7) .
O44B C44B 1.447(7) .
O45B C45B 1.401(13) .
N1G C2G 1.319(5) .
N1G C6G 1.335(4) .
C2G C3G 1.346(5) .
C3G C4G 1.377(5) .
C4G C5G 1.391(5) .
C5G C6G 1.351(5) .
N7G C10G 0.784(10) 2_866
N7G C12G 1.353(10) .
N7G C8G 1.361(10) .
N7G C9G 1.481(12) 2_866
C8G C10G 0.665(10) 2_866
C8G C11G 0.839(9) 2_866
C8G C9G 1.396(12) .
C8G C9G 1.967(11) 2_866
C9G C12G 0.776(10) 2_866
C9G C11G 0.880(10) 2_866
C9G C10G 1.412(13) .
C9G N7G 1.481(12) 2_866
C9G C10G 1.679(14) 2_866
C9G C8G 1.967(11) 2_866
C10G C8G 0.665(10) 2_866
C10G N7G 0.784(10) 2_866
C10G C11G 1.406(14) .
C10G C9G 1.679(14) 2_866
C10G C12G 1.685(15) 2_866
C11G C8G 0.839(9) 2_866
C11G C9G 0.880(10) 2_866
C11G C12G 1.360(13) .
C12G C9G 0.776(10) 2_866
C12G C10G 1.685(15) 2_866
N13G C14G 1.311(11) .
N13G C18G 1.332(12) .
C14G C15G 1.422(12) .
C15G C16G 1.372(13) .
C16G C17G 1.345(11) .
C17G C18G 1.313(10) .
N19G C20G 1.299(12) .
N19G C24G 1.331(14) .
C20G C21G 1.354(14) .
C21G C22G 1.287(16) .
C22G C23G 1.390(17) .
C23G C24G 1.488(16) .

loop_
_geom_torsion_atom_site_label_1
_geom_torsion_atom_site_label_2
_geom_torsion_atom_site_label_3
_geom_torsion_atom_site_label_4
_geom_torsion
_geom_torsion_site_symmetry_1
_geom_torsion_site_symmetry_4
O1B Ni1 O1A C2A 166.2(2) . .
N5A Ni1 O1A C2A -106.7(2) . .
N5B Ni1 O1A C2A 79.3(2) . .
S4B Ni1 O1A C2A -158.0(12) . .
S4A Ni1 O1A C2A -13.5(2) . .
Ni1 O1A C2A N3A -16.7(4) . .
Ni1 O1A C2A C11A 166.74(15) . .
O1A C2A N3A C4A 17.0(4) . .
C11A C2A N3A C4A -166.4(2) . .
O1A Ni1 S4A C4A 35.77(10) . .
O1B Ni1 S4A C4A 29.1(13) . .
N5A Ni1 S4A C4A 121.56(10) . .
N5B Ni1 S4A C4A -51.09(10) . .
S4B Ni1 S4A C4A -145.57(9) . .
C2A N3A C4A N4A -157.1(2) . .
C2A N3A C4A S4A 29.0(4) . .
C43A N4A C4A N3A 178.5(2) . .
C41A N4A C4A N3A 2.1(3) . .
C43A N4A C4A S4A -7.1(3) . .
C41A N4A C4A S4A 176.47(19) . .
Ni1 S4A C4A N3A -52.6(2) . .
Ni1 S4A C4A N4A 133.75(19) . .
O1A Ni1 N5A C6A -42.4(2) . .
O1B Ni1 N5A C6A 46.0(2) . .
N5B Ni1 N5A C6A -2.7(6) . .
S4B Ni1 N5A C6A 135.8(2) . .
S4A Ni1 N5A C6A -131.6(2) . .
O1A Ni1 N5A C10A 135.7(2) . .
O1B Ni1 N5A C10A -135.9(2) . .
N5B Ni1 N5A C10A 175.5(4) . .
S4B Ni1 N5A C10A -46.1(2) . .
S4A Ni1 N5A C10A 46.6(2) . .
C10A N5A C6A C7A 0.1(5) . .
Ni1 N5A C6A C7A 178.3(3) . .
N5A C6A C7A C8A -0.9(6) . .
C6A C7A C8A C9A 1.2(7) . .
C7A C8A C9A C10A -0.7(6) . .
C6A N5A C10A C9A 0.5(4) . .
Ni1 N5A C10A C9A -177.7(2) . .
C8A C9A C10A N5A -0.1(5) . .
O1A C2A C11A C16A -175.3(2) . .
N3A C2A C11A C16A 7.7(3) . .
O1A C2A C11A C12B 4.8(3) . 2_776
N3A C2A C11A C12B -172.2(2) . 2_776
C12B C11A C16A C15A -3.8(4) 2_776 .
C2A C11A C16A C15A 176.3(2) . .
C16B C15A C16A C11A 2.1(4) 2_776 .
C4A N4A C41A C42A 84.1(3) . .
C43A N4A C41A C42A -92.5(3) . .
N4A C41A C42A O42A -179.9(2) . .
C4A N4A C43A C44A 94.1(3) . .
C41A N4A C43A C44A -89.3(3) . .
N4A C43A C44A O44A 177.3(2) . .
O1A Ni1 O1B C2B -168.4(2) . .
N5A Ni1 O1B C2B 105.7(2) . .
N5B Ni1 O1B C2B -81.4(2) . .
S4B Ni1 O1B C2B 13.0(2) . .
S4A Ni1 O1B C2B -161.6(12) . .
Ni1 O1B C2B N3B 15.6(4) . .
Ni1 O1B C2B C11B -166.46(15) . .
O1B C2B N3B C4B -16.8(4) . .
C11B C2B N3B C4B 165.3(2) . .
O1A Ni1 S4B C4B -69.4(13) . .
O1B Ni1 S4B C4B -33.69(10) . .
N5A Ni1 S4B C4B -120.61(11) . .
N5B Ni1 S4B C4B 53.12(10) . .
S4A Ni1 S4B C4B 146.08(9) . .
C2B N3B C4B N4B 161.2(2) . .
C2B N3B C4B S4B -25.3(4) . .
C43B N4B C4B N3B -177.3(2) . .
C41B N4B C4B N3B 1.1(3) . .
C43B N4B C4B S4B 8.8(4) . .
C41B N4B C4B S4B -172.82(19) . .
Ni1 S4B C4B N3B 48.3(2) . .
Ni1 S4B C4B N4B -138.56(19) . .
O1A Ni1 N5B C10B -134.3(2) . .
O1B Ni1 N5B C10B 137.4(2) . .
N5A Ni1 N5B C10B -173.9(4) . .
S4B Ni1 N5B C10B 47.7(2) . .
S4A Ni1 N5B C10B -45.0(2) . .
O1A Ni1 N5B C6B 40.9(2) . .
O1B Ni1 N5B C6B -47.4(2) . .
N5A Ni1 N5B C6B 1.2(6) . .
S4B Ni1 N5B C6B -137.1(2) . .
S4A Ni1 N5B C6B 130.2(2) . .
C10B N5B C6B C7B 1.2(4) . .
Ni1 N5B C6B C7B -174.4(3) . .
N5B C6B C7B C8B -0.4(5) . .
C6B C7B C8B C9B -0.2(6) . .
C7B C8B C9B C10B 0.0(6) . .
C6B N5B C10B C9B -1.4(4) . .
Ni1 N5B C10B C9B 173.8(2) . .
C8B C9B C10B N5B 0.9(5) . .
O1B C2B C11B C12B -6.0(3) . .
N3B C2B C11B C12B 172.2(2) . .
O1B C2B C11B C16B 169.9(2) . .
N3B C2B C11B C16B -11.9(3) . .
C16B C11B C12B C11A -1.5(3) . 2_776
C2B C11B C12B C11A 174.5(2) . 2_776
C12B C11B C16B C15A 3.3(4) . 2_776
C2B C11B C16B C15A -172.6(3) . 2_776
C4B N4B C41B C42B -84.4(3) . .
C43B N4B C41B C42B 94.1(3) . .
N4B C41B C42B O42B -178.7(2) . .
C4B N4B C43B C45B -108.1(6) . .
C41B N4B C43B C45B 73.4(6) . .
C4B N4B C43B C44B -94.1(4) . .
C41B N4B C43B C44B 87.4(3) . .
C45B C43B C44B O44B -39.7(12) . .
N4B C43B C44B O44B 175.9(3) . .
N4B C43B C45B O45B 73.7(8) . .
C44B C43B C45B O45B 32.1(11) . .
C6G N1G C2G C3G -3.6(5) . .
N1G C2G C3G C4G 2.6(6) . .
C2G C3G C4G C5G 0.5(5) . .
C3G C4G C5G C6G -2.3(5) . .
C2G N1G C6G C5G 1.6(5) . .
C4G C5G C6G N1G 1.3(5) . .
C12G N7G C8G C10G 17(3) . 2_866
C9G N7G C8G C10G 11(3) 2_866 2_866
C10G N7G C8G C11G 0(3) 2_866 2_866
C12G N7G C8G C11G 17(3) . 2_866
C9G N7G C8G C11G 12(3) 2_866 2_866
C10G N7G C8G C9G -17(3) 2_866 .
C12G N7G C8G C9G 0.1(10) . .
C9G N7G C8G C9G -5.4(10) 2_866 .
C10G N7G C8G C9G -11(3) 2_866 2_866
C12G N7G C8G C9G 5.5(6) . 2_866
C10G C8G C9G C12G 155(2) 2_866 2_866
C11G C8G C9G C12G -8(2) 2_866 2_866
N7G C8G C9G C12G 162(2) . 2_866
C9G C8G C9G C12G 158(2) 2_866 2_866
C10G C8G C9G C11G 164(2) 2_866 2_866
N7G C8G C9G C11G 170.2(15) . 2_866
C9G C8G C9G C11G 166.0(15) 2_866 2_866
C10G C8G C9G C10G -3.2(18) 2_866 .
C11G C8G C9G C10G -167.1(16) 2_866 .
N7G C8G C9G C10G 3.1(12) . .
C9G C8G C9G C10G -1.1(6) 2_866 .
C10G C8G C9G N7G 4(2) 2_866 2_866
C11G C8G C9G N7G -160(2) 2_866 2_866
N7G C8G C9G N7G 10.2(18) . 2_866
C9G C8G C9G N7G 6.0(11) 2_866 2_866
C11G C8G C9G C10G -164(2) 2_866 2_866
N7G C8G C9G C10G 6.3(10) . 2_866
C9G C8G C9G C10G 2.1(12) 2_866 2_866
C10G C8G C9G C8G -2.1(12) 2_866 2_866
C11G C8G C9G C8G -166.0(15) 2_866 2_866
N7G C8G C9G C8G 4.2(8) . 2_866
C9G C8G C9G C8G 0.0 2_866 2_866
C12G C9G C10G C8G -163(2) 2_866 2_866
C11G C9G C10G C8G -10(4) 2_866 2_866
C8G C9G C10G C8G 5(3) . 2_866
N7G C9G C10G C8G -168(3) 2_866 2_866
C10G C9G C10G C8G 4(2) 2_866 2_866
C12G C9G C10G N7G 5.0(13) 2_866 2_866
C11G C9G C10G N7G 158(2) 2_866 2_866
C8G C9G C10G N7G 172.8(9) . 2_866
C10G C9G C10G N7G 171.5(12) 2_866 2_866
C8G C9G C10G N7G 168(3) 2_866 2_866
C12G C9G C10G C11G -171.3(11) 2_866 .
C11G C9G C10G C11G -18(3) 2_866 .
C8G C9G C10G C11G -3.5(13) . .
N7G C9G C10G C11G -176.3(15) 2_866 .
C10G C9G C10G C11G -4.7(8) 2_866 .
C8G C9G C10G C11G -8.3(17) 2_866 .
C12G C9G C10G C9G -166.5(13) 2_866 2_866
C11G C9G C10G C9G -14(2) 2_866 2_866
C8G C9G C10G C9G 1.2(7) . 2_866
N7G C9G C10G C9G -171.5(12) 2_866 2_866
C10G C9G C10G C9G 0.0 2_866 2_866
C8G C9G C10G C9G -4(2) 2_866 2_866
C11G C9G C10G C12G 153(3) 2_866 2_866
C8G C9G C10G C12G 167.8(16) . 2_866
N7G C9G C10G C12G -5.0(13) 2_866 2_866
C10G C9G C10G C12G 166.5(13) 2_866 2_866
C8G C9G C10G C12G 163(2) 2_866 2_866
N7G C10G C11G C8G -1(4) 2_866 2_866
C9G C10G C11G C8G 167(3) . 2_866
C9G C10G C11G C8G 158(3) 2_866 2_866
C12G C10G C11G C8G 160(3) 2_866 2_866
C8G C10G C11G C9G -158(3) 2_866 2_866
N7G C10G C11G C9G -158(4) 2_866 2_866
C9G C10G C11G C9G 9.0(14) . 2_866
C12G C10G C11G C9G 2.2(17) 2_866 2_866
C8G C10G C11G C12G -166(3) 2_866 .
N7G C10G C11G C12G -166(4) 2_866 .
C9G C10G C11G C12G 1.0(13) . .
C9G C10G C11G C12G -8.0(8) 2_866 .
C12G C10G C11G C12G -5.7(19) 2_866 .
C10G N7G C12G C9G -5.2(14) 2_866 2_866
C8G N7G C12G C9G -10.5(12) . 2_866
C10G N7G C12G C11G 2.6(14) 2_866 .
C8G N7G C12G C11G -2.7(11) . .
C9G N7G C12G C11G 7.8(8) 2_866 .
C8G N7G C12G C10G -5.3(9) . 2_866
C9G N7G C12G C10G 5.2(14) 2_866 2_866
C8G C11G C12G C9G 8(2) 2_866 2_866
C10G C11G C12G C9G 15.0(15) . 2_866
C8G C11G C12G N7G -5(2) 2_866 .
C9G C11G C12G N7G -12.8(14) 2_866 .
C10G C11G C12G N7G 2.2(13) . .
C8G C11G C12G C10G -3.8(18) 2_866 2_866
C9G C11G C12G C10G -11.6(13) 2_866 2_866
C10G C11G C12G C10G 3.4(11) . 2_866
C18G N13G C14G C15G 4.4(14) . .
N13G C14G C15G C16G -4.2(14) . .
C14G C15G C16G C17G 1.7(12) . .
C15G C16G C17G C18G 0.3(12) . .
C16G C17G C18G N13G -0.1(13) . .
C14G N13G C18G C17G -2.2(14) . .
C24G N19G C20G C21G 2.1(17) . .
N19G C20G C21G C22G -3.6(18) . .
C20G C21G C22G C23G 3.1(19) . .
C21G C22G C23G C24G -1.3(18) . .
C20G N19G C24G C23G -0.1(15) . .
C22G C23G C24G N19G -0.3(16) . .
